data_7128325
loop_
_publ_author_name
'Xiong, Yun'
'Yao, Shenglai'
'Ruzicka, Ales'
'Driess, Matthias'

_publ_section_title
;
 Distinctly different reactivity of bis(silylenyl)-<i>versus</i>
 phosphanyl-silylenyl-substituted <i>o</i>-dicarborane towards
 O<sub>2</sub>, N<sub>2</sub>O and CO<sub>2</sub>.
;
_journal_issue 48
_journal_name_full 'Chemical communications (Cambridge, England)'
_journal_page_first 5965
_journal_page_last 5968
_journal_paper_doi 10.1039/d1cc01939b
_journal_volume 57
_journal_year 2021
_chemical_formula_sum 'C39 H64 B10 N4 O2 Si2'
_chemical_formula_weight 785.22
_space_group_crystal_system monoclinic
_space_group_IT_number 15
_space_group_name_Hall '-C 2yc'
_space_group_name_H-M_alt 'C 1 2/c 1'
_atom_sites_solution_hydrogens geom
_audit_creation_method 'CrysAlisPro 1.171.38.46 (Rigaku OD, 2015)'
_audit_update_record
;
2021-04-06 deposited with the CCDC.	2021-05-13 downloaded from the CCDC.
;
_cell_angle_alpha 90
_cell_angle_beta 96.0730(10)
_cell_angle_gamma 90
_cell_formula_units_Z 4
_cell_length_a 15.4300(2)
_cell_length_b 20.2433(2)
_cell_length_c 14.5257(2)
_cell_measurement_reflns_used 9451
_cell_measurement_temperature 150(2)
_cell_measurement_theta_max 73.6160
_cell_measurement_theta_min 3.5850
_cell_volume 4511.70(10)
_computing_cell_refinement 'CrysAlisPro 1.171.38.46 (Rigaku OD, 2015)'
_computing_data_collection 'CrysAlisPro 1.171.38.46 (Rigaku OD, 2015)'
_computing_data_reduction 'CrysAlisPro 1.171.38.46 (Rigaku OD, 2015)'
_computing_structure_refinement 'SHELXL-2014/7 (Sheldrick, 2014)'
_diffrn_ambient_temperature 150(2)
_diffrn_measured_fraction_theta_full 1.000
_diffrn_measured_fraction_theta_max 1.000
_diffrn_measurement_device 'four-circle diffractometer'
_diffrn_measurement_device_type 'SuperNova, Single source at offset, Atlas'
_diffrn_radiation_monochromator mirror
_diffrn_radiation_type CuK\a
_diffrn_radiation_wavelength 1.54184
_diffrn_reflns_av_R_equivalents 0.0203
_diffrn_reflns_av_unetI/netI 0.0174
_diffrn_reflns_Laue_measured_fraction_full 1.000
_diffrn_reflns_Laue_measured_fraction_max 1.000
_diffrn_reflns_limit_h_max 18
_diffrn_reflns_limit_h_min -17
_diffrn_reflns_limit_k_max 24
_diffrn_reflns_limit_k_min -13
_diffrn_reflns_limit_l_max 17
_diffrn_reflns_limit_l_min -17
_diffrn_reflns_number 14505
_diffrn_reflns_point_group_measured_fraction_full 1.000
_diffrn_reflns_point_group_measured_fraction_max 1.000
_diffrn_reflns_theta_full 67.497
_diffrn_reflns_theta_max 67.497
_diffrn_reflns_theta_min 3.615
_exptl_absorpt_coefficient_mu 0.993
_exptl_absorpt_correction_T_max 1.00000
_exptl_absorpt_correction_T_min 0.65064
_exptl_absorpt_correction_type multi-scan
_exptl_absorpt_process_details
;
CrysAlisPro 1.171.38.46 (Rigaku Oxford Diffraction, 2015)
Empirical absorption correction using spherical harmonics,
 implemented in SCALE3 ABSPACK scaling algorithm.
;
_exptl_crystal_colour colorless
_exptl_crystal_density_diffrn 1.156
_exptl_crystal_description block
_exptl_crystal_F_000 1680
_exptl_crystal_size_max 0.300
_exptl_crystal_size_mid 0.230
_exptl_crystal_size_min 0.170
_refine_diff_density_max 0.585
_refine_diff_density_min -0.325
_refine_diff_density_rms 0.059
_refine_ls_extinction_method none
_refine_ls_goodness_of_fit_ref 1.052
_refine_ls_hydrogen_treatment constr
_refine_ls_matrix_type full
_refine_ls_number_parameters 296
_refine_ls_number_reflns 4072
_refine_ls_number_restraints 120
_refine_ls_restrained_S_all 1.072
_refine_ls_R_factor_all 0.0466
_refine_ls_R_factor_gt 0.0447
_refine_ls_shift/su_max 0.006
_refine_ls_shift/su_mean 0.000
_refine_ls_structure_factor_coef Fsqd
_refine_ls_weighting_details 'w=1/[\s^2^(Fo^2^)+(0.0728P)^2^+4.0001P] where P=(Fo^2^+2Fc^2^)/3'
_refine_ls_weighting_scheme calc
_refine_ls_wR_factor_gt 0.1232
_refine_ls_wR_factor_ref 0.1257
_reflns_Friedel_coverage 0.000
_reflns_number_gt 3874
_reflns_number_total 4072
_reflns_threshold_expression 'I > 2\s(I)'
_cod_data_source_file d1cc01939b2.cif
_cod_data_source_block 2
_cod_depositor_comments 'Adding full bibliography for 7128322--7128326.cif.'
_cod_original_sg_symbol_H-M 'C 2/c'
_cod_database_code 7128325
_shelx_shelxl_version_number 2014/7
_shelx_space_group_comment
;
The symmetry employed for this shelxl refinement is uniquely defined
by the following loop, which should always be used as a source of
symmetry information in preference to the above space-group names.
They are only intended as comments.
;
_shelx_estimated_absorpt_t_min 0.755
_shelx_estimated_absorpt_t_max 0.849

loop_
_space_group_symop_operation_xyz
'x, y, z'
'-x, y, -z+1/2'
'x+1/2, y+1/2, z'
'-x+1/2, y+1/2, -z+1/2'
'-x, -y, -z'
'x, -y, z-1/2'
'-x+1/2, -y+1/2, -z'
'x+1/2, -y+1/2, z-1/2'

loop_
_atom_site_label
_atom_site_type_symbol
_atom_site_fract_x
_atom_site_fract_y
_atom_site_fract_z
_atom_site_U_iso_or_equiv
_atom_site_adp_type
_atom_site_occupancy
_atom_site_site_symmetry_order
_atom_site_calc_flag
_atom_site_refinement_flags_posn
_atom_site_refinement_flags_adp
_atom_site_refinement_flags_occupancy
_atom_site_disorder_assembly
_atom_site_disorder_group
Si1 Si 0.07420(2) 0.35123(2) 0.23194(2) 0.02183(14) Uani 1 1 d . . . . .
O1 O 0.02411(7) 0.37166(5) 0.32635(7) 0.0247(2) Uani 1 1 d . . . . .
N1 N 0.14390(8) 0.36765(7) 0.13746(9) 0.0274(3) Uani 1 1 d . . . . .
C1 C 0.05190(9) 0.25598(7) 0.23671(9) 0.0228(3) Uani 1 1 d . . . . .
B1 B 0.07007(13) 0.18966(9) 0.16751(12) 0.0304(4) Uani 1 1 d . . . . .
H1 H 0.1166 0.1906 0.1133 0.036 Uiso 1 1 calc R U . . .
N2 N 0.19013(8) 0.36701(7) 0.28163(9) 0.0284(3) Uani 1 1 d . . . . .
C2 C 0.21517(10) 0.37407(7) 0.19701(10) 0.0254(3) Uani 1 1 d . . . . .
B2 B 0.10769(12) 0.18965(9) 0.28715(12) 0.0299(4) Uani 1 1 d . . . . .
H2 H 0.1790 0.1906 0.3116 0.036 Uiso 1 1 calc R U . . .
C3 C 0.30469(10) 0.38469(8) 0.17096(10) 0.0266(3) Uani 1 1 d . . . . .
B3 B 0.03059(11) 0.23203(8) 0.34674(11) 0.0259(4) Uani 1 1 d . . . . .
H3 H 0.0510 0.2612 0.4109 0.031 Uiso 1 1 calc R U . . .
C4 C 0.35387(11) 0.33062(8) 0.14918(11) 0.0328(4) Uani 1 1 d . . . . .
H4 H 0.3323 0.2871 0.1560 0.039 Uiso 1 1 calc R U . . .
B4 B 0.03060(14) 0.14544(9) 0.34712(13) 0.0333(4) Uani 1 1 d . . . . .
H4A H 0.0509 0.1164 0.4114 0.040 Uiso 1 1 calc R U . . .
C5 C 0.43460(12) 0.34009(10) 0.11740(13) 0.0394(4) Uani 1 1 d . . . . .
H5 H 0.4683 0.3031 0.1024 0.047 Uiso 1 1 calc R U . . .
B5 B 0.05480(14) 0.11810(9) 0.23574(13) 0.0353(4) Uani 1 1 d . . . . .
H5A H 0.0909 0.0710 0.2263 0.042 Uiso 1 1 calc R U . . .
C6 C 0.46602(11) 0.40326(10) 0.10753(13) 0.0416(4) Uani 1 1 d . . . . .
H6 H 0.5211 0.4096 0.0852 0.050 Uiso 1 1 calc R U . . .
C7 C 0.41792(12) 0.45699(9) 0.12982(13) 0.0401(4) Uani 1 1 d . . . . .
H7 H 0.4401 0.5003 0.1234 0.048 Uiso 1 1 calc R U . . .
C8 C 0.33698(11) 0.44816(8) 0.16169(12) 0.0333(4) Uani 1 1 d . . . . .
H8 H 0.3038 0.4853 0.1771 0.040 Uiso 1 1 calc R U . . .
C9 C 0.13127(10) 0.38267(8) 0.03612(10) 0.0297(3) Uani 1 1 d . . . . .
C10 C 0.11478(18) 0.45616(11) 0.02552(15) 0.0590(6) Uani 1 1 d . . . . .
H10A H 0.0652 0.4686 0.0587 0.089 Uiso 1 1 calc R U . . .
H10B H 0.1018 0.4670 -0.0403 0.089 Uiso 1 1 calc R U . . .
H10C H 0.1667 0.4805 0.0512 0.089 Uiso 1 1 calc R U . . .
C11 C 0.20835(14) 0.36274(13) -0.01613(14) 0.0553(6) Uani 1 1 d . . . . .
H11A H 0.2581 0.3916 0.0025 0.083 Uiso 1 1 calc R U . . .
H11B H 0.1919 0.3671 -0.0829 0.083 Uiso 1 1 calc R U . . .
H11C H 0.2244 0.3168 -0.0015 0.083 Uiso 1 1 calc R U . . .
C12 C 0.05300(15) 0.34437(14) -0.00650(13) 0.0584(6) Uani 1 1 d . . . . .
H12A H 0.0640 0.2969 0.0015 0.088 Uiso 1 1 calc R U . . .
H12B H 0.0426 0.3547 -0.0727 0.088 Uiso 1 1 calc R U . . .
H12C H 0.0017 0.3567 0.0240 0.088 Uiso 1 1 calc R U . . .
C13 C 0.24681(10) 0.37112(9) 0.37192(11) 0.0332(4) Uani 1 1 d . . . . .
C14 C 0.31859(12) 0.31930(10) 0.37733(13) 0.0431(4) Uani 1 1 d . . . . .
H14A H 0.2928 0.2756 0.3641 0.065 Uiso 1 1 calc R U . . .
H14B H 0.3500 0.3194 0.4396 0.065 Uiso 1 1 calc R U . . .
H14C H 0.3592 0.3295 0.3318 0.065 Uiso 1 1 calc R U . . .
C15 C 0.28512(13) 0.44064(10) 0.38413(13) 0.0434(4) Uani 1 1 d . . . . .
H15A H 0.3268 0.4479 0.3387 0.065 Uiso 1 1 calc R U . . .
H15B H 0.3150 0.4452 0.4468 0.065 Uiso 1 1 calc R U . . .
H15C H 0.2381 0.4733 0.3748 0.065 Uiso 1 1 calc R U . . .
C16 C 0.19008(13) 0.35930(14) 0.45034(12) 0.0570(6) Uani 1 1 d . . . . .
H16A H 0.1406 0.3899 0.4440 0.086 Uiso 1 1 calc R U . . .
H16B H 0.2247 0.3667 0.5100 0.086 Uiso 1 1 calc R U . . .
H16C H 0.1685 0.3137 0.4473 0.086 Uiso 1 1 calc R U . . .
C36 C -0.0016(9) 0.55307(17) 0.2517(18) 0.0596(10) Uani 0.5 1 d D U P A -1
H36 H -0.0206 0.5088 0.2581 0.072 Uiso 0.5 1 calc R U P A -1
C32 C -0.0313(5) 0.6673(2) 0.2517(9) 0.0817(18) Uani 0.5 1 d D U P A -1
H32 H -0.0686 0.7040 0.2581 0.098 Uiso 0.5 1 calc R U P A -1
C37 C -0.0616(3) 0.6039(2) 0.2618(3) 0.0504(9) Uani 0.5 1 d D U P A -1
C31 C -0.1521(5) 0.5900(5) 0.2824(5) 0.111(3) Uani 0.5 1 d D U P A -1
H31A H -0.1750 0.5518 0.2462 0.167 Uiso 0.5 1 calc R U P A -1
H31B H -0.1889 0.6286 0.2662 0.167 Uiso 0.5 1 calc R U P A -1
H31C H -0.1522 0.5804 0.3486 0.167 Uiso 0.5 1 calc R U P A -1
C34 C 0.1083(4) 0.6298(5) 0.2225(5) 0.124(2) Uani 0.5 1 d D U P A -1
H34 H 0.1658 0.6389 0.2082 0.149 Uiso 0.5 1 calc R U P A -1
C33 C 0.0522(6) 0.6773(4) 0.2326(10) 0.117(3) Uani 0.5 1 d D U P A -1
H33 H 0.0711 0.7215 0.2261 0.140 Uiso 0.5 1 calc R U P A -1
C35 C 0.0779(4) 0.5623(4) 0.2344(4) 0.0975(17) Uani 0.5 1 d D U P A -1
H35 H 0.1159 0.5258 0.2294 0.117 Uiso 0.5 1 calc R U P A -1

loop_
_atom_site_aniso_label
_atom_site_aniso_U_11
_atom_site_aniso_U_22
_atom_site_aniso_U_33
_atom_site_aniso_U_23
_atom_site_aniso_U_13
_atom_site_aniso_U_12
Si1 0.0210(2) 0.0244(2) 0.0194(2) 0.00081(13) -0.00071(16) -0.00208(14)
O1 0.0240(5) 0.0265(5) 0.0230(5) -0.0038(4) -0.0009(4) -0.0007(4)
N1 0.0250(6) 0.0358(7) 0.0207(6) 0.0027(5) -0.0002(5) -0.0054(5)
C1 0.0230(7) 0.0256(7) 0.0198(7) 0.0000(5) 0.0016(5) 0.0011(6)
B1 0.0385(10) 0.0268(8) 0.0261(9) -0.0019(7) 0.0050(7) 0.0053(7)
N2 0.0229(6) 0.0408(7) 0.0208(6) -0.0006(5) -0.0015(5) -0.0056(5)
C2 0.0256(8) 0.0249(7) 0.0252(7) -0.0010(6) 0.0006(6) -0.0032(6)
B2 0.0335(9) 0.0284(9) 0.0273(9) 0.0010(7) 0.0015(7) 0.0077(7)
C3 0.0238(7) 0.0323(8) 0.0232(7) -0.0024(6) -0.0001(6) -0.0037(6)
B3 0.0297(9) 0.0260(8) 0.0216(7) 0.0032(6) 0.0014(6) 0.0020(6)
C4 0.0318(8) 0.0310(8) 0.0345(8) -0.0022(7) -0.0011(7) -0.0006(6)
B4 0.0462(11) 0.0261(9) 0.0271(9) 0.0030(7) 0.0021(8) 0.0030(7)
C5 0.0321(9) 0.0459(10) 0.0403(10) -0.0094(8) 0.0041(7) 0.0067(7)
B5 0.0500(11) 0.0247(9) 0.0310(10) -0.0008(7) 0.0041(8) 0.0059(8)
C6 0.0271(8) 0.0586(12) 0.0404(10) -0.0097(8) 0.0091(7) -0.0069(8)
C7 0.0362(9) 0.0407(9) 0.0448(10) -0.0073(8) 0.0106(8) -0.0148(8)
C8 0.0311(8) 0.0316(8) 0.0381(9) -0.0071(7) 0.0074(7) -0.0043(7)
C9 0.0293(8) 0.0404(9) 0.0193(7) 0.0046(6) 0.0022(6) -0.0030(6)
C10 0.0809(16) 0.0527(12) 0.0413(11) 0.0140(9) -0.0040(10) 0.0085(11)
C11 0.0463(11) 0.0915(17) 0.0284(9) -0.0011(10) 0.0050(8) 0.0105(11)
C12 0.0530(12) 0.0978(18) 0.0228(9) 0.0054(9) -0.0033(8) -0.0290(12)
C13 0.0260(8) 0.0502(10) 0.0215(8) -0.0023(7) -0.0058(6) -0.0066(7)
C14 0.0412(10) 0.0494(11) 0.0350(9) 0.0009(8) -0.0129(7) 0.0006(8)
C15 0.0424(10) 0.0499(11) 0.0354(9) -0.0130(8) -0.0076(7) -0.0043(8)
C16 0.0362(10) 0.112(2) 0.0216(9) 0.0005(10) -0.0047(7) -0.0193(11)
C36 0.091(2) 0.0418(15) 0.044(3) -0.013(8) -0.0011(17) 0.010(3)
C32 0.162(5) 0.0418(17) 0.033(3) 0.000(3) -0.029(6) 0.011(2)
C37 0.079(3) 0.0517(19) 0.0196(17) 0.0013(18) -0.0012(19) 0.0138(16)
C31 0.080(3) 0.211(9) 0.044(3) 0.017(5) 0.012(3) 0.013(3)
C34 0.084(4) 0.242(7) 0.040(4) 0.026(6) -0.021(4) -0.068(4)
C33 0.184(5) 0.110(4) 0.044(6) 0.024(4) -0.044(5) -0.090(4)
C35 0.080(3) 0.158(5) 0.052(3) -0.012(4) -0.003(3) 0.035(3)

loop_
_atom_type_symbol
_atom_type_description
_atom_type_scat_dispersion_real
_atom_type_scat_dispersion_imag
_atom_type_scat_source
C C 0.0181 0.0091 'International Tables Vol C Tables 4.2.6.8 and 6.1.1.4'
H H 0.0000 0.0000 'International Tables Vol C Tables 4.2.6.8 and 6.1.1.4'
B B 0.0090 0.0039 'International Tables Vol C Tables 4.2.6.8 and 6.1.1.4'
N N 0.0311 0.0180 'International Tables Vol C Tables 4.2.6.8 and 6.1.1.4'
O O 0.0492 0.0322 'International Tables Vol C Tables 4.2.6.8 and 6.1.1.4'
Si Si 0.2541 0.3302 'International Tables Vol C Tables 4.2.6.8 and 6.1.1.4'

loop_
_geom_angle_atom_site_label_1
_geom_angle_atom_site_label_2
_geom_angle_atom_site_label_3
_geom_angle
_geom_angle_site_symmetry_1
_geom_angle_site_symmetry_3
_geom_angle_publ_flag
O1 Si1 O1 83.40(6) . 2 ?
O1 Si1 N1 154.38(6) . . ?
O1 Si1 N1 98.25(6) 2 . ?
O1 Si1 N2 98.30(6) . . ?
O1 Si1 N2 155.01(6) 2 . ?
N1 Si1 N2 69.69(6) . . ?
O1 Si1 C1 96.58(6) . . ?
O1 Si1 C1 96.06(6) 2 . ?
N1 Si1 C1 108.59(6) . . ?
N2 Si1 C1 108.43(6) . . ?
O1 Si1 C2 130.04(5) . . ?
O1 Si1 C2 130.11(5) 2 . ?
N1 Si1 C2 34.80(5) . . ?
N2 Si1 C2 34.91(5) . . ?
C1 Si1 C2 111.95(6) . . ?
O1 Si1 Si1 45.31(4) . 2 ?
O1 Si1 Si1 44.87(4) 2 2 ?
N1 Si1 Si1 143.09(5) . 2 ?
N2 Si1 Si1 143.57(5) . 2 ?
C1 Si1 Si1 79.48(4) . 2 ?
C2 Si1 Si1 168.56(4) . 2 ?
Si1 O1 Si1 89.82(5) . 2 ?
C2 N1 C9 129.21(13) . . ?
C2 N1 Si1 92.31(9) . . ?
C9 N1 Si1 137.47(10) . . ?
C1 C1 B2 110.35(10) 2 . ?
C1 C1 B1 110.59(10) 2 . ?
B2 C1 B1 62.16(10) . . ?
C1 C1 B3 60.97(10) 2 2 ?
B2 C1 B3 112.22(12) . 2 ?
B1 C1 B3 61.64(10) . 2 ?
C1 C1 B3 60.79(9) 2 . ?
B2 C1 B3 61.55(9) . . ?
B1 C1 B3 112.29(11) . . ?
B3 C1 B3 111.71(11) 2 . ?
C1 C1 Si1 100.51(4) 2 . ?
B2 C1 Si1 134.60(10) . . ?
B1 C1 Si1 135.04(10) . . ?
B3 C1 Si1 111.66(9) 2 . ?
B3 C1 Si1 111.00(9) . . ?
C1 B1 B3 59.56(9) . 2 ?
C1 B1 B2 58.89(9) . . ?
B3 B1 B2 107.90(12) 2 . ?
C1 B1 B5 105.67(12) . . ?
B3 B1 B5 107.04(13) 2 . ?
B2 B1 B5 60.29(10) . . ?
C1 B1 B4 105.52(12) . 2 ?
B3 B1 B4 59.12(10) 2 2 ?
B2 B1 B4 107.88(13) . 2 ?
B5 B1 B4 59.67(11) . 2 ?
C2 N2 C13 126.91(13) . . ?
C2 N2 Si1 91.20(9) . . ?
C13 N2 Si1 141.87(11) . . ?
N1 C2 N2 106.75(13) . . ?
N1 C2 C3 125.08(13) . . ?
N2 C2 C3 128.14(13) . . ?
N1 C2 Si1 52.89(8) . . ?
N2 C2 Si1 53.89(8) . . ?
C3 C2 Si1 176.27(11) . . ?
C1 B2 B3 59.72(9) . . ?
C1 B2 B1 58.95(9) . . ?
B3 B2 B1 108.23(12) . . ?
C1 B2 B5 105.63(12) . . ?
B3 B2 B5 107.29(13) . . ?
B1 B2 B5 60.18(10) . . ?
C1 B2 B4 105.67(12) . . ?
B3 B2 B4 59.12(10) . . ?
B1 B2 B4 108.18(13) . . ?
B5 B2 B4 59.98(11) . . ?
C4 C3 C8 119.79(15) . . ?
C4 C3 C2 119.31(14) . . ?
C8 C3 C2 120.73(14) . . ?
C1 B3 C1 58.24(10) 2 . ?
C1 B3 B4 106.37(12) 2 . ?
C1 B3 B4 106.41(12) . . ?
C1 B3 B2 106.04(12) 2 . ?
C1 B3 B2 58.73(9) . . ?
B4 B3 B2 61.05(11) . . ?
C1 B3 B1 58.80(9) 2 2 ?
C1 B3 B1 106.12(12) . 2 ?
B4 B3 B1 60.97(11) . 2 ?
B2 B3 B1 109.64(13) . 2 ?
C5 C4 C3 119.94(16) . . ?
B3 B4 B5 108.04(13) . 2 ?
B3 B4 B1 59.91(10) . 2 ?
B5 B4 B1 60.13(11) 2 2 ?
B3 B4 B5 107.87(12) . . ?
B5 B4 B5 60.07(14) 2 . ?
B1 B4 B5 108.06(14) 2 . ?
B3 B4 B2 59.83(10) . . ?
B5 B4 B2 108.06(13) 2 . ?
B1 B4 B2 107.84(12) 2 . ?
B5 B4 B2 60.00(11) . . ?
C6 C5 C4 120.03(16) . . ?
B4 B5 B5 60.24(13) 2 2 ?
B4 B5 B1 60.20(11) 2 . ?
B5 B5 B1 108.25(12) 2 . ?
B4 B5 B4 107.81(14) 2 . ?
B5 B5 B4 59.69(12) 2 . ?
B1 B5 B4 107.70(12) . . ?
B4 B5 B2 107.69(12) 2 . ?
B5 B5 B2 107.77(11) 2 . ?
B1 B5 B2 59.53(10) . . ?
B4 B5 B2 60.02(10) . . ?
C7 C6 C5 120.28(16) . . ?
C6 C7 C8 120.25(16) . . ?
C7 C8 C3 119.71(16) . . ?
N1 C9 C12 108.31(13) . . ?
N1 C9 C10 107.63(14) . . ?
C12 C9 C10 110.11(18) . . ?
N1 C9 C11 114.03(14) . . ?
C12 C9 C11 106.90(16) . . ?
C10 C9 C11 109.84(17) . . ?
N2 C13 C14 111.16(14) . . ?
N2 C13 C16 108.44(13) . . ?
C14 C13 C16 108.97(17) . . ?
N2 C13 C15 109.57(14) . . ?
C14 C13 C15 110.98(14) . . ?
C16 C13 C15 107.62(16) . . ?
C35 C36 C37 124.5(6) . . ?
C33 C32 C37 119.8(5) . . ?
C32 C37 C36 115.9(6) . . ?
C32 C37 C31 122.3(6) . . ?
C36 C37 C31 121.9(5) . . ?
C33 C34 C35 116.6(6) . . ?
C34 C33 C32 124.4(7) . . ?
C36 C35 C34 118.8(6) . . ?

loop_
_geom_bond_atom_site_label_1
_geom_bond_atom_site_label_2
_geom_bond_distance
_geom_bond_site_symmetry_2
_geom_bond_publ_flag
Si1 O1 1.6950(10) . ?
Si1 O1 1.7080(10) 2 ?
Si1 N1 1.8609(13) . ?
Si1 N2 1.8840(13) . ?
Si1 C1 1.9612(15) . ?
Si1 C2 2.3316(15) . ?
Si1 Si1 2.4026(7) 2 ?
O1 Si1 1.7081(10) 2 ?
N1 C2 1.332(2) . ?
N1 C9 1.4955(19) . ?
C1 C1 1.687(3) 2 ?
C1 B2 1.717(2) . ?
C1 B1 1.718(2) . ?
C1 B3 1.732(2) 2 ?
C1 B3 1.734(2) . ?
B1 B3 1.767(2) 2 ?
B1 B2 1.773(3) . ?
B1 B5 1.785(3) . ?
B1 B4 1.786(3) 2 ?
N2 C2 1.335(2) . ?
N2 C13 1.4998(18) . ?
C2 C3 1.486(2) . ?
B2 B3 1.766(2) . ?
B2 B5 1.787(3) . ?
B2 B4 1.787(3) . ?
C3 C4 1.387(2) . ?
C3 C8 1.390(2) . ?
B3 C1 1.732(2) 2 ?
B3 B4 1.753(2) . ?
B3 B1 1.767(2) 2 ?
C4 C5 1.387(2) . ?
B4 B5 1.776(3) 2 ?
B4 B1 1.786(3) 2 ?
B4 B5 1.786(3) . ?
C5 C6 1.380(3) . ?
B5 B4 1.776(3) 2 ?
B5 B5 1.783(4) 2 ?
C6 C7 1.374(3) . ?
C7 C8 1.389(2) . ?
C9 C12 1.512(2) . ?
C9 C10 1.515(3) . ?
C9 C11 1.531(3) . ?
C13 C14 1.521(3) . ?
C13 C16 1.527(2) . ?
C13 C15 1.529(3) . ?
C36 C35 1.291(13) . ?
C36 C37 1.402(9) . ?
C32 C33 1.362(7) . ?
C32 C37 1.380(7) . ?
C37 C31 1.486(9) . ?
C34 C33 1.311(12) . ?
C34 C35 1.461(13) . ?
